data_7133785
loop_
_publ_author_name
'Squire, Imogen'
'Tritto, Michelangelo'
'Morell, Juliana'
'Bakewell, Clare'

_publ_section_title
;
 Probing the reactivity of a transient Al(I) species with substituted
 arenes.
;
_journal_issue 88
_journal_name_full 'Chemical communications (Cambridge, England)'
_journal_page_first 12908
_journal_page_last 12911
_journal_paper_doi 10.1039/d4cc03904a
_journal_volume 60
_journal_year 2024
_chemical_formula_moiety 'C71 H90 Al2 N4, 0.25[C6H14]'
_chemical_formula_sum 'C72.5 H93.5 Al2 N4'
_chemical_formula_weight 1075.040
_chemical_properties_physical Air-sensitive,Moisture-sensitive
_space_group_crystal_system monoclinic
_space_group_IT_number 14
_space_group_name_Hall '-P 2yn'
_space_group_name_H-M_alt 'P 1 21/n 1'
_symmetry_Int_Tables_number 14
_atom_sites_solution_primary dual
_audit_creation_date 2024-07-04
_audit_creation_method
;
Olex2 1.5
(compiled 2024.02.16 svn.r378c4104 for OlexSys, GUI svn.r6928)
;
_audit_update_record
;
2024-07-04 deposited with the CCDC.	2024-09-30 downloaded from the CCDC.
;
_cell_angle_alpha 90
_cell_angle_beta 105.824(1)
_cell_angle_gamma 90
_cell_formula_units_Z 4
_cell_length_a 15.2755(2)
_cell_length_b 20.2100(2)
_cell_length_c 24.2085(3)
_cell_measurement_reflns_used 18697
_cell_measurement_temperature 150.00(10)
_cell_measurement_theta_max 72.2440
_cell_measurement_theta_min 3.7150
_cell_volume 7190.38(15)
_computing_cell_refinement 'CrysAlisPro 1.171.42.60a (Rigaku OD, 2022)'
_computing_data_collection 'CrysAlisPro 1.171.42.60a (Rigaku OD, 2022)'
_computing_data_reduction 'CrysAlisPro 1.171.42.60a (Rigaku OD, 2022)'
_computing_molecular_graphics 'Olex2 1.5 (Dolomanov et al., 2009)'
_computing_publication_material 'Olex2 1.5 (Dolomanov et al., 2009)'
_computing_structure_refinement 'olex2.refine 1.5 (Bourhis et al., 2015)'
_computing_structure_solution 'SHELXT 2018/2 (Sheldrick, 2018)'
_diffrn_ambient_temperature 150.15
_diffrn_detector_area_resol_mean 10.0000
_diffrn_detector_type 'HyPix-Arc 100'
_diffrn_measured_fraction_theta_full 0.9976
_diffrn_measured_fraction_theta_max 0.9438
_diffrn_measurement_details
;
List of Runs (angles in degrees, time in seconds):

  # Type    Start    End  Width  t~exp~   \w     \q     \k     \f   Frames
#--------------------------------------------------------------------------
  1  \w     31.00  75.00   0.50    9.34    --   49.53  23.00 -17.00   88
  2  \w      4.00  30.00   0.50    9.34    --   49.53 -23.00 177.00   52
  3  \w     84.00 152.00   0.50    9.34    --   99.84  23.00 -17.00  136
  4  \w     62.00 101.00   0.50    9.34    --   99.84 -23.00 177.00   78
  5  \w     47.00  76.00   0.50    9.34    --   49.53-125.00-180.00   58
  6  \w     33.00  58.00   0.50    9.34    --   49.53 -38.00 -60.00   50
  7  \w     36.00 120.00   0.50    9.34    --   54.00  71.00 141.52  168
  8  \w     59.00 126.00   0.50    9.34    --   54.00  44.00 125.58  134
  9  \w     80.00 117.00   0.50    9.34    --   54.00  66.00 -64.08   74
 10  \w     41.00 116.00   0.50    9.34    --   54.00  54.00  77.12  150
 11  \w     39.00  76.00   0.50    9.34    --   54.00  66.00 -64.08   74
 12  \w     95.00 135.00   0.50    9.34    --   70.00  71.00-166.37   80
 13  \w     53.00  85.00   0.50    9.34    --   70.00  71.00-166.37   64
 14  \w     30.00 114.00   0.50    9.34    --   99.84 -57.00-150.00  168
 15  \w     37.00 106.00   0.50    9.34    --   99.84 -99.00   0.00  138
 16  \w     34.00  96.00   0.50    9.34    --   99.84-125.00 -90.00  124
 17  \w     73.00 106.00   0.50    9.34    --   99.84 -99.00 -90.00   66
 18  \w    114.00 168.00   0.50    9.34    --  105.46  78.00 -35.88  108
 19  \w     48.00  93.00   0.50    9.34    --  105.46 -94.00  46.52   90
 20  \w     72.00 107.00   0.50    9.34    --  105.46 -49.00  95.15   70
;
_diffrn_measurement_device 'four-circle diffractometer'
_diffrn_measurement_device_type 'SuperNova, Dual, Cu at home/near, HyPix-Arc 100'
_diffrn_measurement_method '\w scans'
_diffrn_radiation_type 'Cu K\a'
_diffrn_radiation_wavelength 1.54184
_diffrn_reflns_av_R_equivalents 0.0383
_diffrn_reflns_av_unetI/netI 0.0392
_diffrn_reflns_Laue_measured_fraction_full 0.9976
_diffrn_reflns_Laue_measured_fraction_max 0.9438
_diffrn_reflns_limit_h_max 19
_diffrn_reflns_limit_h_min -18
_diffrn_reflns_limit_k_max 20
_diffrn_reflns_limit_k_min -24
_diffrn_reflns_limit_l_max 26
_diffrn_reflns_limit_l_min -30
_diffrn_reflns_number 49375
_diffrn_reflns_point_group_measured_fraction_full 0.9976
_diffrn_reflns_point_group_measured_fraction_max 0.9438
_diffrn_reflns_theta_full 67.6840
_diffrn_reflns_theta_max 77.03
_diffrn_reflns_theta_min 3.72
_exptl_absorpt_coefficient_mu 0.652
_exptl_absorpt_correction_T_max 1.000
_exptl_absorpt_correction_T_min 0.281
_exptl_absorpt_correction_type gaussian
_exptl_absorpt_process_details
;
CrysAlisPro 1.171.42.60a (Rigaku Oxford Diffraction, 2022)
Numerical absorption correction based on gaussian integration over
a multifaceted crystal model
Empirical absorption correction using spherical harmonics,
implemented in SCALE3 ABSPACK scaling algorithm.
;
_exptl_crystal_colour 'clear red'
_exptl_crystal_colour_lustre clear
_exptl_crystal_colour_primary red
_exptl_crystal_density_diffrn 0.993
_exptl_crystal_description plate
_exptl_crystal_F_000 2337.806
_exptl_crystal_recrystallization_method 'Slow evaporation from hexane'
_exptl_crystal_size_max 0.33
_exptl_crystal_size_mid 0.127
_exptl_crystal_size_min 0.064
_refine_diff_density_max 0.3973
_refine_diff_density_min -0.3376
_refine_diff_density_rms 0.0487
_refine_ls_d_res_high 0.7911
_refine_ls_d_res_low 11.8861
_refine_ls_goodness_of_fit_ref 1.0093
_refine_ls_hydrogen_treatment constr
_refine_ls_matrix_type full
_refine_ls_number_constraints 163
_refine_ls_number_parameters 783
_refine_ls_number_reflns 14362
_refine_ls_number_restraints 58
_refine_ls_restrained_S_all 1.0072
_refine_ls_R_factor_all 0.0653
_refine_ls_R_factor_gt 0.0496
_refine_ls_shift/su_max 0.0007
_refine_ls_shift/su_mean 0.0000
_refine_ls_structure_factor_coef Fsqd
_refine_ls_weighting_details 'w=1/[\s^2^(Fo^2^)+(0.0679P)^2^+1.6329P] where P=(Fo^2^+2Fc^2^)/3'
_refine_ls_weighting_scheme calc
_refine_ls_wR_factor_gt 0.1258
_refine_ls_wR_factor_ref 0.1336
_reflns_Friedel_coverage 0.0
_reflns_limit_h_max 13
_reflns_limit_h_min -19
_reflns_limit_k_max 24
_reflns_limit_k_min 0
_reflns_limit_l_max 30
_reflns_limit_l_min -13
_reflns_number_gt 11050
_reflns_number_total 14362
_reflns_threshold_expression I>=2u(I)
_cod_data_source_file d4cc03904a3.cif
_cod_data_source_block xstr1574_auto
_cod_depositor_comments 'Adding full bibliography for 7133782--7133785.cif.'
_cod_database_code 7133785
_olex2_refinement_description
;
1. Fixed Uiso
 At 1.2 times of:
  All C(H) groups
 At 1.5 times of:
  All C(H,H,H) groups
2. Restrained distances
 C5-C6 \\sim C2-C3
 with sigma of 0.04
 C8-C22 \\sim C8-C22A
 with sigma of 0.02
 C22-C23 \\sim C22A-C23A
 with sigma of 0.02
 C22-C27 \\sim C22A-C27A
 with sigma of 0.02
 C23-C24 \\sim C23A-C24A
 with sigma of 0.02
 C27-C26 \\sim C27A-C26A
 with sigma of 0.02
 C26-C25 \\sim C26A-C25A
 with sigma of 0.02
 C24-C25 \\sim C24A-C25A
 with sigma of 0.02
 C25-C28 \\sim C25A-C28A
 with sigma of 0.02
 C8-C23 \\sim C8-C23A
 with sigma of 0.04
 C8-C27 \\sim C8-C27A
 with sigma of 0.04
 C22-C26 \\sim C22A-C26A
 with sigma of 0.04
 C22-C24 \\sim C22A-C24A
 with sigma of 0.04
 C23-C27 \\sim C23A-C27A
 with sigma of 0.04
 C23-C25 \\sim C23A-C25A
 with sigma of 0.04
 C27-C25 \\sim C27A-C25A
 with sigma of 0.04
 C26-C24 \\sim C26A-C24A
 with sigma of 0.04
 C26-C28 \\sim C26A-C28A
 with sigma of 0.04
 C24-C28 \\sim C24A-C28A
 with sigma of 0.04
 C25A-C26A \\sim C27A-C22A \\sim C23A-C24A
 with sigma of 0.04
 C22A-C27A \\sim C26A-C25A \\sim C24A-C23A
 with sigma of 0.02
 C7-C3 \\sim C7A-C2
 with sigma of 0.02
3. Uiso/Uaniso restraints and constraints
C5 \\sim C6 \\sim C2 \\sim C3: within 2A with sigma of 0.04 and sigma for
terminal atoms of 0.08 within 2A
Uanis(C25A) = Uanis(C28A)
4. Others
 Sof(C22A)=Sof(C23A)=Sof(H23A)=Sof(C24A)=Sof(H24A)=Sof(C25A)=Sof(C26A)=
 Sof(H26A)=Sof(C27A)=Sof(H27A)=Sof(C28A)=Sof(H28d)=Sof(H28e)=Sof(H28f)=1-FVAR(1)
 Sof(C22)=Sof(C23)=Sof(H23)=Sof(C27)=Sof(H27)=Sof(C26)=Sof(H26)=Sof(C24)=
 Sof(H24)=Sof(C25)=Sof(C28)=Sof(H28a)=Sof(H28b)=Sof(H28c)=FVAR(1)
 Sof(H3)=Sof(C7A)=Sof(H7Aa)=Sof(H7Ab)=Sof(H7Ac)=1-FVAR(2)
 Sof(H2)=Sof(C7)=Sof(H7a)=Sof(H7b)=Sof(H7c)=FVAR(2)
5.a Ternary CH refined with riding coordinates:
 C16(H16), C50(H50), C69(H69), C47(H47), C66(H66), C35(H35), C38(H38), C1(H1),
 C4(H4), C19(H19)
5.b Aromatic/amide H refined with riding coordinates:
 C58(H58), C54(H54), C57(H57), C55(H55), C45(H45), C64(H64), C62(H62),
 C12(H12), C63(H63), C43(H43), C13(H13), C14(H14), C31(H31), C44(H44), C33(H33),
  C32(H32), C5(H5), C6(H6), C2(H2), C3(H3), C23(H23), C27(H27), C26(H26),
 C24(H24), C23A(H23A), C24A(H24A), C26A(H26A), C27A(H27A)
5.c Idealised Me refined as rotating group:
 C70(H70a,H70b,H70c), C17(H17a,H17b,H17c), C18(H18a,H18b,H18c), C71(H71a,H71b,
 H71c), C52(H52a,H52b,H52c), C67(H67a,H67b,H67c), C51(H51a,H51b,H51c), C59(H59a,
 H59b,H59c), C37(H37a,H37b,H37c), C68(H68a,H68b,H68c), C48(H48a,H48b,H48c),
 C36(H36a,H36b,H36c), C49(H49a,H49b,H49c), C40(H40a,H40b,H40c), C39(H39a,H39b,
 H39c), C7(H7a,H7b,H7c), C28(H28a,H28b,H28c), C28A(H28d,H28e,H28f), C20(H20a,
 H20b,H20c), C21(H21a,H21b,H21c), C7A(H7Aa,H7Ab,H7Ac)
;
_smtbx_masks_void_probe_radius 1.2
_smtbx_masks_void_truncation_radius 1.2
_olex2_submission_special_instructions 'No special instructions were received'
_oxdiff_exptl_absorpt_empirical_details
;
Empirical correction (ABSPACK) includes:
- Absorption correction using spherical harmonics
- Frame scaling
;

loop_
_space_group_symop_id
_space_group_symop_operation_xyz
1 x,y,z
2 -x+1/2,y+1/2,-z+1/2
3 -x,-y,-z
4 x-1/2,-y-1/2,z-1/2

loop_
_atom_site_label
_atom_site_type_symbol
_atom_site_fract_x
_atom_site_fract_y
_atom_site_fract_z
_atom_site_U_iso_or_equiv
_atom_site_adp_type
_atom_site_occupancy
_atom_site_refinement_flags_posn
_atom_site_refinement_flags_adp
_atom_site_refinement_flags_occupancy
_atom_site_disorder_group
Al2 Al 0.29617(3) 0.46820(2) 0.724616(19) 0.03090(11) Uani 1.000000 . . . .
Al1 Al 0.46678(3) 0.46733(2) 0.773585(19) 0.03187(11) Uani 1.000000 . . . .
N3 N 0.19727(8) 0.41024(6) 0.73004(5) 0.0308(3) Uani 1.000000 . . . .
N4 N 0.23005(8) 0.43336(6) 0.64969(5) 0.0304(3) Uani 1.000000 . . . .
N1 N 0.54854(8) 0.39606(6) 0.80944(6) 0.0352(3) Uani 1.000000 . . . .
N2 N 0.57298(9) 0.46282(7) 0.74410(6) 0.0383(3) Uani 1.000000 . . . .
C53 C 0.11112(10) 0.34624(7) 0.64404(6) 0.0310(3) Uani 1.000000 . . . .
C58 C 0.05634(10) 0.35466(8) 0.58781(7) 0.0345(3) Uani 1.000000 . . . .
H58 H 0.05860(10) 0.39506(8) 0.56818(7) 0.0415(4) Uiso 1.000000 R . . .
C60 C 0.22962(10) 0.43084(8) 0.59055(6) 0.0317(3) Uani 1.000000 . . . .
C9 C 0.17710(10) 0.39690(7) 0.67354(6) 0.0295(3) Uani 1.000000 . . . .
C41 C 0.13860(10) 0.39863(7) 0.76583(6) 0.0310(3) Uani 1.000000 . . . .
C54 C 0.10611(11) 0.28629(8) 0.67142(7) 0.0363(4) Uani 1.000000 . . . .
H54 H 0.14181(11) 0.27979(8) 0.70982(7) 0.0436(4) Uiso 1.000000 R . . .
C57 C -0.00083(11) 0.30467(8) 0.56080(7) 0.0387(4) Uani 1.000000 . . . .
H57 H -0.03866(11) 0.31164(8) 0.52300(7) 0.0465(4) Uiso 1.000000 R . . .
C65 C 0.26179(11) 0.37541(8) 0.56738(7) 0.0368(4) Uani 1.000000 . . . .
C10 C 0.55521(10) 0.34036(8) 0.84654(7) 0.0366(4) Uani 1.000000 . . . .
C46 C 0.04928(11) 0.42413(8) 0.75118(7) 0.0358(3) Uani 1.000000 . . . .
C61 C 0.19673(11) 0.48663(8) 0.55699(7) 0.0381(4) Uani 1.000000 . . . .
C8 C 0.60411(11) 0.40955(8) 0.77656(7) 0.0393(4) Uani 1.000000 D . . .
C56 C -0.00441(12) 0.24434(8) 0.58756(7) 0.0404(4) Uani 1.000000 . . . .
C16 C 0.49842(12) 0.26132(8) 0.76117(7) 0.0413(4) Uani 1.000000 . . . .
H16 H 0.49721(12) 0.30367(8) 0.73962(7) 0.0495(5) Uiso 1.000000 R . . .
C50 C 0.00813(11) 0.46484(8) 0.69763(7) 0.0400(4) Uani 1.000000 . . . .
H50 H 0.05182(11) 0.46441(8) 0.67347(7) 0.0480(5) Uiso 1.000000 R . . .
C29 C 0.62755(11) 0.50667(9) 0.72100(8) 0.0421(4) Uani 1.000000 . . . .
C55 C 0.04983(12) 0.23619(8) 0.64334(7) 0.0418(4) Uani 1.000000 . . . .
H55 H 0.04819(12) 0.19541(8) 0.66256(7) 0.0501(5) Uiso 1.000000 R . . .
C69 C 0.30400(11) 0.31598(8) 0.60285(7) 0.0396(4) Uani 1.000000 . . . .
H69 H 0.29865(11) 0.32257(8) 0.64274(7) 0.0475(4) Uiso 1.000000 R . . .
C11 C 0.53086(11) 0.27677(8) 0.82504(7) 0.0404(4) Uani 1.000000 . . . .
C42 C 0.17421(11) 0.36629(8) 0.81854(7) 0.0370(4) Uani 1.000000 . . . .
C47 C 0.27065(11) 0.33980(9) 0.83676(7) 0.0446(4) Uani 1.000000 . . . .
H47 H 0.29716(11) 0.34514(9) 0.80354(7) 0.0535(5) Uiso 1.000000 R . . .
C45 C -0.00270(12) 0.41511(10) 0.78971(8) 0.0481(4) Uani 1.000000 . . . .
H45 H -0.06333(12) 0.43136(10) 0.78014(8) 0.0577(5) Uiso 1.000000 R . . .
C34 C 0.69891(12) 0.54255(9) 0.75762(8) 0.0464(4) Uani 1.000000 . . . .
C70 C 0.25510(13) 0.25138(9) 0.57963(8) 0.0479(4) Uani 1.000000 . . . .
H70a H 0.19014(19) 0.2556(2) 0.5769(5) 0.0719(7) Uiso 1.000000 GR . . .
H70b H 0.2629(7) 0.2423(3) 0.5415(2) 0.0719(7) Uiso 1.000000 GR . . .
H70c H 0.2810(6) 0.21493(14) 0.6057(3) 0.0719(7) Uiso 1.000000 GR . . .
C64 C 0.25539(12) 0.37613(10) 0.50855(7) 0.0487(4) Uani 1.000000 . . . .
H64 H 0.27600(12) 0.33885(10) 0.49173(7) 0.0585(5) Uiso 1.000000 R . . .
C66 C 0.16492(14) 0.54836(9) 0.58179(8) 0.0515(5) Uani 1.000000 . . . .
H66 H 0.18721(14) 0.54519(9) 0.62457(8) 0.0618(6) Uiso 1.000000 R . . .
C62 C 0.19226(13) 0.48447(10) 0.49854(7) 0.0480(4) Uani 1.000000 . . . .
H62 H 0.16961(13) 0.52166(10) 0.47498(7) 0.0577(5) Uiso 1.000000 R . . .
C15 C 0.58431(12) 0.35215(9) 0.90618(8) 0.0450(4) Uani 1.000000 . . . .
C35 C 0.72578(12) 0.53569(10) 0.82257(9) 0.0504(5) Uani 1.000000 . . . .
H35 H 0.68153(12) 0.50484(10) 0.83288(9) 0.0604(6) Uiso 1.000000 R . . .
C12 C 0.53755(13) 0.22518(9) 0.86440(8) 0.0510(5) Uani 1.000000 . . . .
H12 H 0.52222(13) 0.18153(9) 0.85056(8) 0.0612(5) Uiso 1.000000 R . . .
C30 C 0.60400(13) 0.51751(10) 0.66136(8) 0.0508(5) Uani 1.000000 . . . .
C17 C 0.40212(12) 0.23295(10) 0.74507(8) 0.0502(5) Uani 1.000000 . . . .
H17a H 0.4006(2) 0.1932(4) 0.7680(4) 0.0753(7) Uiso 1.000000 GR . . .
H17b H 0.35994(19) 0.2660(3) 0.7527(5) 0.0753(7) Uiso 1.000000 GR . . .
H17c H 0.3840(4) 0.2215(6) 0.70419(15) 0.0753(7) Uiso 1.000000 GR . . .
C63 C 0.22009(13) 0.42939(11) 0.47466(8) 0.0529(5) Uani 1.000000 . . . .
H63 H 0.21488(13) 0.42820(11) 0.43466(8) 0.0635(6) Uiso 1.000000 R . . .
C18 C 0.56394(13) 0.21395(9) 0.74335(9) 0.0512(5) Uani 1.000000 . . . .
H18a H 0.6255(2) 0.2326(3) 0.7546(5) 0.0768(7) Uiso 1.000000 GR . . .
H18b H 0.5638(7) 0.1712(2) 0.7624(5) 0.0768(7) Uiso 1.000000 GR . . .
H18c H 0.5445(5) 0.2077(5) 0.70163(11) 0.0768(7) Uiso 1.000000 GR . . .
C43 C 0.11929(12) 0.35952(10) 0.85562(8) 0.0498(5) Uani 1.000000 . . . .
H43 H 0.14300(12) 0.33808(10) 0.89152(8) 0.0597(5) Uiso 1.000000 R . . .
C71 C 0.40522(12) 0.31061(10) 0.60609(9) 0.0511(5) Uani 1.000000 . . . .
H71a H 0.41262(13) 0.3088(7) 0.56716(9) 0.0767(7) Uiso 1.000000 GR . . .
H71b H 0.43750(19) 0.3493(3) 0.6262(5) 0.0767(7) Uiso 1.000000 GR . . .
H71c H 0.4304(2) 0.2703(4) 0.6270(5) 0.0767(7) Uiso 1.000000 GR . . .
C13 C 0.56584(14) 0.23598(10) 0.92287(9) 0.0565(5) Uani 1.000000 . . . .
H13 H 0.56984(14) 0.20018(10) 0.94888(9) 0.0678(6) Uiso 1.000000 R . . .
C14 C 0.58823(13) 0.29914(11) 0.94317(8) 0.0541(5) Uani 1.000000 . . . .
H14 H 0.60679(13) 0.30658(11) 0.98344(8) 0.0649(6) Uiso 1.000000 R . . .
C31 C 0.65321(15) 0.56440(11) 0.63987(10) 0.0603(5) Uani 1.000000 . . . .
H31 H 0.63695(15) 0.57288(11) 0.59976(10) 0.0724(7) Uiso 1.000000 R . . .
C44 C 0.03171(13) 0.38309(11) 0.84153(8) 0.0560(5) Uani 1.000000 . . . .
H44 H -0.00494(13) 0.37744(11) 0.86720(8) 0.0672(6) Uiso 1.000000 R . . .
C33 C 0.74666(13) 0.58765(10) 0.73304(10) 0.0581(5) Uani 1.000000 . . . .
H33 H 0.79602(13) 0.61146(10) 0.75724(10) 0.0697(6) Uiso 1.000000 R . . .
C38 C 0.52631(15) 0.48110(12) 0.62084(8) 0.0626(6) Uani 1.000000 . . . .
H38 H 0.50522(15) 0.44593(12) 0.64330(8) 0.0751(7) Uiso 1.000000 R . . .
C52 C -0.00537(15) 0.53645(10) 0.71297(10) 0.0583(5) Uani 1.000000 . . . .
H52a H -0.0492(8) 0.53829(12) 0.7359(5) 0.0874(8) Uiso 1.000000 GR . . .
H52b H 0.0529(2) 0.5550(2) 0.7352(5) 0.0874(8) Uiso 1.000000 GR . . .
H52c H -0.0286(9) 0.56221(18) 0.67771(10) 0.0874(8) Uiso 1.000000 GR . . .
C67 C 0.06145(15) 0.55309(10) 0.56597(9) 0.0603(5) Uani 1.000000 . . . .
H67a H 0.04366(15) 0.5921(4) 0.5843(5) 0.0904(8) Uiso 1.000000 GR . . .
H67b H 0.03755(17) 0.5569(8) 0.52420(10) 0.0904(8) Uiso 1.000000 GR . . .
H67c H 0.03663(16) 0.5133(3) 0.5792(6) 0.0904(8) Uiso 1.000000 GR . . .
C51 C -0.08209(12) 0.43554(11) 0.66190(8) 0.0549(5) Uani 1.000000 . . . .
H51a H -0.0732(2) 0.3890(2) 0.6535(5) 0.0824(7) Uiso 1.000000 GR . . .
H51b H -0.1276(3) 0.4387(6) 0.6835(3) 0.0824(7) Uiso 1.000000 GR . . .
H51c H -0.1032(5) 0.4602(5) 0.6258(3) 0.0824(7) Uiso 1.000000 GR . . .
C59 C -0.06439(15) 0.18933(10) 0.55686(9) 0.0616(6) Uani 1.000000 . . . .
H59a H -0.1243(4) 0.1927(5) 0.5641(5) 0.0924(8) Uiso 1.000000 GR . . .
H59b H -0.0712(9) 0.1928(5) 0.51552(11) 0.0924(8) Uiso 1.000000 GR . . .
H59c H -0.0368(5) 0.14662(10) 0.5709(5) 0.0924(8) Uiso 1.000000 GR . . .
C37 C 0.72034(15) 0.60227(11) 0.85200(10) 0.0638(6) Uani 1.000000 . . . .
H37a H 0.7662(7) 0.6325(3) 0.8448(6) 0.0957(9) Uiso 1.000000 GR . . .
H37b H 0.6596(4) 0.6214(4) 0.8365(5) 0.0957(9) Uiso 1.000000 GR . . .
H37c H 0.7318(10) 0.59537(16) 0.89343(13) 0.0957(9) Uiso 1.000000 GR . . .
C32 C 0.72421(15) 0.59846(11) 0.67496(10) 0.0644(6) Uani 1.000000 . . . .
H32 H 0.75768(15) 0.62936(11) 0.65923(10) 0.0772(7) Uiso 1.000000 R . . .
C68 C 0.20425(17) 0.61145(10) 0.56372(11) 0.0753(7) Uani 1.000000 . . . .
H68a H 0.1818(10) 0.6168(5) 0.52200(14) 0.1130(11) Uiso 1.000000 GR . . .
H68b H 0.1854(10) 0.64956(14) 0.5827(6) 0.1130(11) Uiso 1.000000 GR . . .
H68c H 0.27082(18) 0.6086(4) 0.5748(7) 0.1130(11) Uiso 1.000000 GR . . .
C48 C 0.27280(16) 0.26638(11) 0.85125(11) 0.0697(6) Uani 1.000000 . . . .
H48a H 0.2464(10) 0.25951(15) 0.8834(5) 0.1045(10) Uiso 1.000000 GR . . .
H48b H 0.2375(9) 0.24167(14) 0.8177(2) 0.1045(10) Uiso 1.000000 GR . . .
H48c H 0.33590(19) 0.2507(2) 0.8619(7) 0.1045(10) Uiso 1.000000 GR . . .
C36 C 0.82104(13) 0.50588(12) 0.84541(10) 0.0653(6) Uani 1.000000 . . . .
H36a H 0.8226(3) 0.4621(4) 0.8284(5) 0.0980(9) Uiso 1.000000 GR . . .
H36b H 0.86575(19) 0.5348(4) 0.8352(6) 0.0980(9) Uiso 1.000000 GR . . .
H36c H 0.8357(5) 0.5018(7) 0.88727(12) 0.0980(9) Uiso 1.000000 GR . . .
C49 C 0.32917(14) 0.37933(14) 0.88659(10) 0.0703(6) Uani 1.000000 . . . .
H49a H 0.3312(9) 0.4257(2) 0.8750(2) 0.1055(10) Uiso 1.000000 GR . . .
H49b H 0.3031(7) 0.3767(7) 0.9193(3) 0.1055(10) Uiso 1.000000 GR . . .
H49c H 0.3910(3) 0.3611(5) 0.8976(5) 0.1055(10) Uiso 1.000000 GR . . .
C40 C 0.5547(2) 0.44740(14) 0.57196(10) 0.0821(8) Uani 1.000000 . . . .
H40a H 0.5737(12) 0.48101(15) 0.5484(5) 0.1231(12) Uiso 1.000000 GR . . .
H40b H 0.6055(9) 0.4172(7) 0.58794(10) 0.1231(12) Uiso 1.000000 GR . . .
H40c H 0.5032(4) 0.4224(8) 0.5482(5) 0.1231(12) Uiso 1.000000 GR . . .
C39 C 0.44642(17) 0.52722(16) 0.59612(10) 0.0844(8) Uani 1.000000 . . . .
H39a H 0.4267(9) 0.5474(8) 0.62752(11) 0.1265(12) Uiso 1.000000 GR . . .
H39b H 0.4652(4) 0.5620(6) 0.5735(7) 0.1265(12) Uiso 1.000000 GR . . .
H39c H 0.3960(5) 0.5020(2) 0.5714(7) 0.1265(12) Uiso 1.000000 GR . . .
C5 C 0.35481(14) 0.59928(8) 0.72815(8) 0.0495(5) Uani 1.000000 D U . .
H5 H 0.34006(14) 0.62499(8) 0.69400(8) 0.0594(5) Uiso 1.000000 R . . .
C6 C 0.44036(14) 0.59567(8) 0.75949(8) 0.0470(4) Uani 1.000000 D U . .
H6 H 0.48634(14) 0.61904(8) 0.74791(8) 0.0564(5) Uiso 1.000000 R . . .
C1 C 0.46515(12) 0.55484(9) 0.81326(7) 0.0416(4) Uani 1.000000 . . . .
H1 H 0.52531(12) 0.56704(9) 0.84002(7) 0.0499(5) Uiso 1.000000 R . . .
C4 C 0.28076(12) 0.56341(8) 0.74568(8) 0.0431(4) Uani 1.000000 . . . .
H4 H 0.21868(12) 0.58138(8) 0.72715(8) 0.0518(5) Uiso 1.000000 R . . .
C2 C 0.38859(12) 0.55629(9) 0.84100(7) 0.0427(4) Uani 1.000000 D U . .
H2 H 0.40212(12) 0.55394(9) 0.88165(7) 0.0513(5) Uiso 0.819(6) R . P 1
C3 C 0.30280(12) 0.56077(9) 0.81037(8) 0.0433(4) Uani 1.000000 D U . .
H3 H 0.25541(12) 0.56231(9) 0.82887(8) 0.0519(5) Uiso 0.181(6) R . P -1
C7 C 0.22662(15) 0.56260(12) 0.83860(10) 0.0482(8) Uani 0.819(6) D . P 1
H7a H 0.1912(7) 0.6032(4) 0.8274(6) 0.0722(11) Uiso 0.819(6) GR . P 1
H7b H 0.1871(6) 0.5241(4) 0.8264(5) 0.0722(11) Uiso 0.819(6) GR . P 1
H7c H 0.25189(16) 0.5616(8) 0.88040(10) 0.0722(11) Uiso 0.819(6) GR . P 1
C22 C 0.6883(8) 0.3677(7) 0.7801(5) 0.0352(19) Uani 0.57(2) D . P 2
C23 C 0.7405(5) 0.3355(4) 0.8290(4) 0.0400(15) Uani 0.57(2) D . P 2
H23 H 0.7266(5) 0.3409(4) 0.8646(4) 0.0480(18) Uiso 0.57(2) R . P 2
C27 C 0.7086(6) 0.3582(5) 0.7281(4) 0.0431(15) Uani 0.57(2) D . P 2
H27 H 0.6727(6) 0.3791(5) 0.6943(4) 0.0517(18) Uiso 0.57(2) R . P 2
C26 C 0.7820(6) 0.3180(4) 0.7256(5) 0.056(2) Uani 0.57(2) D . P 2
H26 H 0.7959(6) 0.3125(4) 0.6900(5) 0.068(2) Uiso 0.57(2) R . P 2
C24 C 0.8131(5) 0.2954(4) 0.8256(4) 0.0531(16) Uani 0.57(2) D . P 2
H24 H 0.8489(5) 0.2738(4) 0.8590(4) 0.064(2) Uiso 0.57(2) R . P 2
C25 C 0.8337(4) 0.2867(3) 0.7728(4) 0.0577(17) Uani 0.57(2) D . P 2
C28 C 0.9133(5) 0.2426(3) 0.7708(6) 0.077(2) Uani 0.57(2) D . P 2
H28a H 0.9618(10) 0.2474(13) 0.8066(9) 0.115(4) Uiso 0.57(2) GR . P 2
H28b H 0.8931(7) 0.1964(4) 0.7662(15) 0.115(4) Uiso 0.57(2) GR . P 2
H28c H 0.9363(16) 0.2556(11) 0.7384(11) 0.115(4) Uiso 0.57(2) GR . P 2
C22A C 0.6765(12) 0.3714(9) 0.7625(6) 0.039(3) Uani 0.43(2) D . P -2
C23A C 0.7359(8) 0.3398(6) 0.8076(6) 0.048(2) Uani 0.43(2) D . P -2
H23A H 0.7295(8) 0.3451(6) 0.8453(6) 0.057(3) Uiso 0.43(2) R . P -2
C24A C 0.8057(6) 0.2998(5) 0.7988(7) 0.055(3) Uani 0.43(2) D . P -2
H24A H 0.8467(6) 0.2788(5) 0.8306(7) 0.066(3) Uiso 0.43(2) R . P -2
C25A C 0.8157(10) 0.2906(7) 0.7436(9) 0.083(3) Uani 0.43(2) D . P -2
C26A C 0.7553(9) 0.3221(6) 0.6993(7) 0.065(3) Uani 0.43(2) D . P -2
H26A H 0.7598(9) 0.3151(6) 0.6614(7) 0.078(3) Uiso 0.43(2) R . P -2
C27A C 0.6868(10) 0.3641(7) 0.7074(6) 0.049(2) Uani 0.43(2) D . P -2
H27A H 0.6482(10) 0.3873(7) 0.6759(6) 0.058(3) Uiso 0.43(2) R . P -2
C28A C 0.8913(8) 0.2471(5) 0.7339(9) 0.083(3) Uani 0.43(2) D . P -2
H28d H 0.8836(19) 0.2019(7) 0.746(2) 0.125(5) Uiso 0.43(2) GR . P -2
H28e H 0.889(2) 0.247(2) 0.6931(10) 0.125(5) Uiso 0.43(2) GR . P -2
H28f H 0.9503(8) 0.2644(14) 0.7563(19) 0.125(5) Uiso 0.43(2) GR . P -2
C19 C 0.61393(15) 0.42039(11) 0.93027(8) 0.0604(5) Uani 1.000000 . . . .
H19 H 0.60433(15) 0.45106(11) 0.89673(8) 0.0724(7) Uiso 1.000000 R . . .
C20 C 0.71286(17) 0.42371(17) 0.96167(15) 0.1075(11) Uani 1.000000 . . . .
H20a H 0.7251(4) 0.3947(10) 0.9954(6) 0.1612(17) Uiso 1.000000 GR . . .
H20b H 0.74918(18) 0.4092(12) 0.9362(4) 0.1612(17) Uiso 1.000000 GR . . .
H20c H 0.7291(4) 0.4693(3) 0.9740(10) 0.1612(17) Uiso 1.000000 GR . . .
C21 C 0.55962(19) 0.44695(17) 0.96773(17) 0.1214(14) Uani 1.000000 . . . .
H21a H 0.4956(4) 0.4503(13) 0.9457(4) 0.182(2) Uiso 1.000000 GR . . .
H21b H 0.5651(15) 0.4172(7) 1.0005(7) 0.182(2) Uiso 1.000000 GR . . .
H21c H 0.5824(13) 0.4909(6) 0.9817(10) 0.182(2) Uiso 1.000000 GR . . .
C7A C 0.3887(16) 0.5630(15) 0.8951(7) 0.156(11) Uani 0.181(6) D . P -1
H7Aa H 0.425(12) 0.528(6) 0.9180(17) 0.234(16) Uiso 0.181(6) GR . P -1
H7Ab H 0.415(13) 0.606(4) 0.909(3) 0.234(16) Uiso 0.181(6) GR . P -1
H7Ac H 0.326(2) 0.560(10) 0.8982(14) 0.234(16) Uiso 0.181(6) GR . P -1

loop_
_atom_site_aniso_label
_atom_site_aniso_U_11
_atom_site_aniso_U_22
_atom_site_aniso_U_33
_atom_site_aniso_U_12
_atom_site_aniso_U_13
_atom_site_aniso_U_23
Al2 0.0342(2) 0.0285(2) 0.0304(2) 0.00064(19) 0.00954(18) -0.00055(18)
Al1 0.0334(2) 0.0313(2) 0.0327(2) -0.00355(19) 0.01212(19) -0.00367(19)
N3 0.0328(6) 0.0320(7) 0.0286(6) 0.0029(5) 0.0099(5) 0.0009(5)
N4 0.0356(6) 0.0281(7) 0.0277(6) -0.0003(5) 0.0090(5) 0.0017(5)
N1 0.0327(7) 0.0346(7) 0.0390(7) -0.0008(6) 0.0108(6) -0.0034(6)
N2 0.0396(7) 0.0380(8) 0.0421(7) -0.0089(6) 0.0195(6) -0.0086(6)
C53 0.0340(8) 0.0276(8) 0.0327(8) 0.0032(6) 0.0115(6) 0.0021(6)
C58 0.0350(8) 0.0323(8) 0.0360(8) 0.0006(7) 0.0093(7) 0.0041(7)
C60 0.0324(7) 0.0346(8) 0.0280(7) -0.0056(6) 0.0082(6) 0.0001(6)
C9 0.0320(7) 0.0260(8) 0.0306(7) 0.0059(6) 0.0088(6) 0.0047(6)
C41 0.0349(8) 0.0286(8) 0.0314(7) -0.0008(6) 0.0122(6) -0.0005(6)
C54 0.0447(9) 0.0313(8) 0.0337(8) 0.0012(7) 0.0121(7) 0.0035(7)
C57 0.0383(8) 0.0410(9) 0.0350(8) -0.0024(7) 0.0067(7) 0.0011(7)
C65 0.0369(8) 0.0401(9) 0.0346(8) -0.0020(7) 0.0117(7) -0.0023(7)
C10 0.0297(8) 0.0380(9) 0.0415(9) 0.0042(7) 0.0085(7) 0.0012(7)
C46 0.0355(8) 0.0366(9) 0.0368(8) -0.0000(7) 0.0124(7) -0.0011(7)
C61 0.0438(9) 0.0342(9) 0.0340(8) -0.0057(7) 0.0065(7) 0.0033(7)
C8 0.0358(8) 0.0355(9) 0.0497(10) -0.0069(7) 0.0170(7) -0.0131(8)
C56 0.0458(9) 0.0354(9) 0.0422(9) -0.0075(7) 0.0160(8) -0.0045(7)
C16 0.0472(9) 0.0320(9) 0.0456(9) 0.0009(7) 0.0143(8) -0.0030(7)
C50 0.0370(8) 0.0412(9) 0.0440(9) 0.0068(7) 0.0148(7) 0.0064(8)
C29 0.0428(9) 0.0389(9) 0.0533(10) -0.0089(8) 0.0280(8) -0.0091(8)
C55 0.0574(10) 0.0292(9) 0.0416(9) -0.0046(8) 0.0185(8) 0.0028(7)
C69 0.0414(9) 0.0392(9) 0.0384(9) 0.0053(7) 0.0113(7) -0.0052(7)
C11 0.0390(9) 0.0365(9) 0.0455(9) 0.0048(7) 0.0114(7) 0.0005(8)
C42 0.0408(9) 0.0376(9) 0.0345(8) 0.0006(7) 0.0133(7) 0.0035(7)
C47 0.0420(9) 0.0527(11) 0.0411(9) 0.0097(8) 0.0148(8) 0.0160(8)
C45 0.0365(9) 0.0620(12) 0.0498(10) 0.0048(8) 0.0183(8) 0.0039(9)
C34 0.0420(9) 0.0436(10) 0.0613(11) -0.0091(8) 0.0272(9) -0.0135(9)
C70 0.0495(10) 0.0421(10) 0.0505(10) 0.0017(8) 0.0108(8) -0.0095(8)
C64 0.0519(10) 0.0604(12) 0.0366(9) 0.0037(9) 0.0168(8) -0.0059(9)
C66 0.0787(13) 0.0295(9) 0.0367(9) 0.0041(9) -0.0005(9) 0.0040(7)
C62 0.0571(11) 0.0504(11) 0.0350(9) -0.0055(9) 0.0099(8) 0.0114(8)
C15 0.0394(9) 0.0478(10) 0.0430(9) 0.0072(8) 0.0031(7) -0.0014(8)
C35 0.0400(9) 0.0537(11) 0.0608(11) -0.0127(8) 0.0196(8) -0.0177(9)
C12 0.0584(11) 0.0374(10) 0.0565(11) 0.0070(9) 0.0146(9) 0.0068(9)
C30 0.0557(11) 0.0520(11) 0.0541(11) -0.0159(9) 0.0308(9) -0.0094(9)
C17 0.0492(10) 0.0482(11) 0.0525(11) -0.0031(9) 0.0128(9) -0.0063(9)
C63 0.0586(11) 0.0717(14) 0.0311(9) -0.0016(10) 0.0168(8) 0.0030(9)
C18 0.0564(11) 0.0394(10) 0.0613(12) 0.0025(9) 0.0220(9) -0.0062(9)
C43 0.0484(10) 0.0664(13) 0.0373(9) 0.0016(9) 0.0162(8) 0.0117(9)
C71 0.0426(10) 0.0526(12) 0.0573(11) 0.0017(8) 0.0122(8) -0.0047(9)
C13 0.0618(12) 0.0531(12) 0.0522(11) 0.0134(10) 0.0116(9) 0.0164(10)
C14 0.0527(11) 0.0627(13) 0.0417(10) 0.0145(10) 0.0040(8) 0.0059(9)
C31 0.0675(13) 0.0636(13) 0.0618(12) -0.0180(11) 0.0380(11) -0.0028(11)
C44 0.0458(10) 0.0829(15) 0.0468(10) 0.0012(10) 0.0254(8) 0.0115(10)
C33 0.0504(11) 0.0552(12) 0.0783(15) -0.0195(9) 0.0338(10) -0.0171(11)
C38 0.0753(14) 0.0736(15) 0.0462(11) -0.0321(12) 0.0290(10) -0.0088(10)
C52 0.0646(13) 0.0427(11) 0.0717(14) 0.0148(9) 0.0257(11) 0.0074(10)
C67 0.0807(14) 0.0420(11) 0.0628(13) 0.0146(10) 0.0274(11) 0.0041(9)
C51 0.0429(10) 0.0719(14) 0.0470(10) 0.0032(10) 0.0072(8) 0.0089(10)
C59 0.0759(14) 0.0503(12) 0.0563(12) -0.0219(11) 0.0142(10) -0.0061(10)
C37 0.0557(12) 0.0678(14) 0.0724(14) -0.0151(10) 0.0252(11) -0.0286(12)
C32 0.0664(13) 0.0604(13) 0.0817(15) -0.0227(11) 0.0462(12) -0.0059(11)
C68 0.0847(16) 0.0377(11) 0.0878(17) -0.0083(11) -0.0035(13) 0.0068(11)
C48 0.0778(15) 0.0602(13) 0.0802(15) 0.0243(12) 0.0370(12) 0.0305(12)
C36 0.0434(10) 0.0751(15) 0.0782(15) -0.0110(10) 0.0179(10) -0.0144(12)
C49 0.0437(11) 0.0985(19) 0.0609(13) 0.0050(11) 0.0009(10) 0.0008(13)
C40 0.112(2) 0.0845(18) 0.0571(13) -0.0287(16) 0.0352(14) -0.0196(13)
C39 0.0664(15) 0.131(2) 0.0597(14) -0.0249(15) 0.0238(12) -0.0130(15)
C5 0.0755(13) 0.0266(9) 0.0491(10) 0.0004(9) 0.0214(10) 0.0007(8)
C6 0.0655(12) 0.0287(9) 0.0533(10) -0.0108(8) 0.0274(9) -0.0064(8)
C1 0.0431(9) 0.0387(9) 0.0438(9) -0.0074(7) 0.0134(7) -0.0127(8)
C4 0.0469(10) 0.0340(9) 0.0475(10) 0.0078(8) 0.0111(8) -0.0035(8)
C2 0.0530(10) 0.0406(10) 0.0377(9) -0.0021(8) 0.0176(8) -0.0080(7)
C3 0.0507(10) 0.0354(9) 0.0478(10) 0.0024(8) 0.0203(8) -0.0098(8)
C7 0.0474(13) 0.0502(14) 0.0508(14) 0.0022(10) 0.0201(10) -0.0089(11)
C22 0.029(4) 0.038(3) 0.039(5) 0.000(2) 0.012(4) -0.006(4)
C23 0.0302(19) 0.043(2) 0.045(4) 0.0056(15) 0.009(3) 0.001(3)
C27 0.046(3) 0.041(2) 0.048(4) -0.002(2) 0.022(3) -0.005(3)
C26 0.053(4) 0.051(3) 0.080(6) -0.009(3) 0.043(4) -0.024(4)
C24 0.042(2) 0.053(3) 0.065(4) 0.0054(18) 0.016(3) 0.004(3)
C25 0.038(3) 0.039(2) 0.102(5) -0.0005(18) 0.030(3) -0.012(3)
C28 0.057(3) 0.068(3) 0.116(6) 0.011(2) 0.041(4) -0.022(4)
C22A 0.036(5) 0.031(3) 0.049(7) -0.006(3) 0.011(5) -0.005(5)
C23A 0.046(4) 0.058(4) 0.043(6) -0.002(3) 0.019(5) -0.005(5)
C24A 0.037(3) 0.051(4) 0.079(8) 0.012(3) 0.018(5) 0.002(5)
C25A 0.059(4) 0.074(4) 0.132(9) -0.004(3) 0.050(5) -0.031(5)
C26A 0.063(6) 0.063(4) 0.083(7) -0.010(4) 0.043(5) -0.026(6)
C27A 0.058(6) 0.044(4) 0.052(6) -0.007(4) 0.030(4) -0.012(4)
C28A 0.059(4) 0.074(4) 0.132(9) -0.004(3) 0.050(5) -0.031(5)
C19 0.0739(13) 0.0563(12) 0.0400(10) 0.0010(11) -0.0030(9) -0.0072(9)
C20 0.0645(16) 0.110(2) 0.145(3) -0.0182(16) 0.0243(17) -0.068(2)
C21 0.0712(17) 0.109(2) 0.183(4) -0.0080(16) 0.033(2) -0.092(3)
C7A 0.15(2) 0.24(3) 0.081(13) -0.01(2) 0.029(13) 0.022(16)

loop_
_atom_type_symbol
_atom_type_scat_dispersion_real
_atom_type_scat_dispersion_imag
_atom_type_scat_Cromer_Mann_a1
_atom_type_scat_Cromer_Mann_a2
_atom_type_scat_Cromer_Mann_a3
_atom_type_scat_Cromer_Mann_a4
_atom_type_scat_Cromer_Mann_b1
_atom_type_scat_Cromer_Mann_b2
_atom_type_scat_Cromer_Mann_b3
_atom_type_scat_Cromer_Mann_b4
_atom_type_scat_Cromer_Mann_c
_atom_type_scat_source
_atom_type_scat_dispersion_source
Al 0.21258 0.24606 6.42020 1.90020 1.59360 1.96460 3.03870 0.74260 31.54720 85.08860 1.11510 'International Tables Volume C Table 6.1.1.4 (pp. 500-502)' 'Brennan, Cowan, Rev. Sci. Instrum., 1992, 63, 850'
C 0.01788 0.00908 2.31000 1.02000 1.58860 0.86500 20.84390 10.20750 0.56870 51.65120 0.21560 'International Tables Volume C Table 6.1.1.4 (pp. 500-502)' 'Brennan, Cowan, Rev. Sci. Instrum., 1992, 63, 850'
H 0.00000 0.00000 0.49300 0.32291 0.14019 0.04081 10.51090 26.12570 3.14236 57.79970 0.00304 'International Tables Volume C Table 6.1.1.4 (pp. 500-502)' 'Brennan, Cowan, Rev. Sci. Instrum., 1992, 63, 850'
N 0.03110 0.01806 12.21260 3.13220 2.01250 1.16630 0.00570 9.89330 28.99750 0.58260 -11.52900 'International Tables Volume C Table 6.1.1.4 (pp. 500-502)' 'Brennan, Cowan, Rev. Sci. Instrum., 1992, 63, 850'

loop_
_exptl_crystal_face_index_h
_exptl_crystal_face_index_k
_exptl_crystal_face_index_l
_exptl_crystal_face_perp_dist
-9 4 7 0.0551
0 -13 0 0.1398
-6 -10 5 0.1581
-8 8 6 0.0589
-8 7 -3 0.0720
8 -5 3 0.0551
-3 -11 -5 0.1371
-9 2 -4 0.0699
2 -4 -15 0.0358
-2 3 15 0.0252
0 3 -15 0.0691
4 4 -15 0.1008
5 -6 -13 0.0466
5 0 -15 0.0755
7 9 -7 0.1486
8 -7 -8 0.0485
9 2 -9 0.1098
6 8 6 0.1160
8 -1 5 0.0590
5 -4 10 0.0430
-3 0 -13 0.0504

loop_
_geom_angle_atom_site_label_1
_geom_angle_atom_site_label_2
_geom_angle_atom_site_label_3
_geom_angle
_geom_angle_site_symmetry_1
_geom_angle_site_symmetry_3
_geom_angle_publ_flag
N3 Al2 Al1 132.72(4) . . ?
N4 Al2 Al1 129.31(4) . . ?
N4 Al2 N3 68.32(5) . . ?
C4 Al2 Al1 93.66(5) . . ?
C4 Al2 N3 114.24(7) . . ?
C4 Al2 N4 120.78(7) . . ?
N1 Al1 Al2 131.40(4) . . ?
N2 Al1 Al2 132.71(5) . . ?
N2 Al1 N1 68.36(6) . . ?
C1 Al1 Al2 94.11(5) . . ?
C1 Al1 N1 121.73(7) . . ?
C1 Al1 N2 109.63(7) . . ?
C9 N3 Al2 91.08(9) . . ?
C41 N3 Al2 140.28(10) . . ?
C41 N3 C9 125.27(12) . . ?
C60 N4 Al2 143.42(10) . . ?
C9 N4 Al2 91.05(9) . . ?
C9 N4 C60 125.07(12) . . ?
C10 N1 Al1 142.27(10) . . ?
C8 N1 Al1 91.03(10) . . ?
C8 N1 C10 125.90(14) . . ?
C8 N2 Al1 91.18(10) . . ?
C29 N2 Al1 138.39(12) . . ?
C29 N2 C8 125.09(14) . . ?
C9 C53 C58 122.26(13) . . ?
C54 C53 C58 118.19(14) . . ?
C54 C53 C9 119.45(13) . . ?
H58 C58 C53 119.82(9) . . ?
C57 C58 C53 120.36(15) . . ?
C57 C58 H58 119.82(9) . . ?
C65 C60 N4 121.52(14) . . ?
C61 C60 N4 117.06(14) . . ?
C61 C60 C65 121.41(14) . . ?
N4 C9 N3 109.33(13) . . ?
C53 C9 N3 124.58(13) . . ?
C53 C9 N4 125.95(13) . . ?
C46 C41 N3 120.83(13) . . ?
C42 C41 N3 118.48(13) . . ?
C42 C41 C46 120.46(14) . . ?
H54 C54 C53 119.64(9) . . ?
C55 C54 C53 120.73(15) . . ?
C55 C54 H54 119.64(10) . . ?
H57 C57 C58 119.25(9) . . ?
C56 C57 C58 121.51(15) . . ?
C56 C57 H57 119.25(10) . . ?
C69 C65 C60 123.29(14) . . ?
C64 C65 C60 117.65(16) . . ?
C64 C65 C69 119.05(15) . . ?
C11 C10 N1 121.66(14) . . ?
C15 C10 N1 117.37(15) . . ?
C15 C10 C11 120.93(16) . . ?
C50 C46 C41 124.00(14) . . ?
C45 C46 C41 118.23(15) . . ?
C45 C46 C50 117.64(14) . . ?
C66 C61 C60 122.28(14) . . ?
C62 C61 C60 118.21(16) . . ?
C62 C61 C66 119.51(15) . . ?
N2 C8 N1 109.29(14) . . ?
C22 C8 N1 121.0(5) . . ?
C22 C8 N2 129.7(5) . . ?
C22A C8 N1 132.3(7) . . ?
C22A C8 N2 117.2(7) . . ?
C22A C8 C22 16.1(7) . . ?
C55 C56 C57 117.98(15) . . ?
C59 C56 C57 121.02(16) . . ?
C59 C56 C55 121.00(16) . . ?
C11 C16 H16 108.00(9) . . ?
C17 C16 H16 108.00(10) . . ?
C17 C16 C11 111.13(14) . . ?
C18 C16 H16 108.00(10) . . ?
C18 C16 C11 110.98(15) . . ?
C18 C16 C17 110.61(15) . . ?
H50 C50 C46 107.91(8) . . ?
C52 C50 C46 111.02(15) . . ?
C52 C50 H50 107.91(10) . . ?
C51 C50 C46 111.81(14) . . ?
C51 C50 H50 107.91(10) . . ?
C51 C50 C52 110.14(15) . . ?
C34 C29 N2 120.51(16) . . ?
C30 C29 N2 118.97(15) . . ?
C30 C29 C34 120.31(16) . . ?
C56 C55 C54 121.20(15) . . ?
H55 C55 C54 119.40(10) . . ?
H55 C55 C56 119.40(10) . . ?
H69 C69 C65 107.91(8) . . ?
C70 C69 C65 112.20(14) . . ?
C70 C69 H69 107.91(10) . . ?
C71 C69 C65 110.68(15) . . ?
C71 C69 H69 107.91(10) . . ?
C71 C69 C70 110.06(14) . . ?
C16 C11 C10 123.14(15) . . ?
C12 C11 C10 117.99(16) . . ?
C12 C11 C16 118.87(16) . . ?
C47 C42 C41 122.25(14) . . ?
C43 C42 C41 118.64(15) . . ?
C43 C42 C47 119.10(15) . . ?
H47 C47 C42 107.60(9) . . ?
C48 C47 C42 111.67(16) . . ?
C48 C47 H47 107.60(11) . . ?
C49 C47 C42 111.12(16) . . ?
C49 C47 H47 107.60(11) . . ?
C49 C47 C48 111.03(17) . . ?
H45 C45 C46 119.18(10) . . ?
C44 C45 C46 121.64(16) . . ?
C44 C45 H45 119.18(10) . . ?
C35 C34 C29 123.38(16) . . ?
C33 C34 C29 118.25(18) . . ?
C33 C34 C35 118.36(17) . . ?
H70a C70 C69 109.5 . . ?
H70b C70 C69 109.5 . . ?
H70b C70 H70a 109.5 . . ?
H70c C70 C69 109.5 . . ?
H70c C70 H70a 109.5 . . ?
H70c C70 H70b 109.5 . . ?
H64 C64 C65 119.22(11) . . ?
C63 C64 C65 121.56(18) . . ?
C63 C64 H64 119.22(11) . . ?
H66 C66 C61 107.53(9) . . ?
C67 C66 C61 111.92(15) . . ?
C67 C66 H66 107.53(11) . . ?
C68 C66 C61 112.31(18) . . ?
C68 C66 H66 107.53(12) . . ?
C68 C66 C67 109.78(16) . . ?
H62 C62 C61 119.48(11) . . ?
C63 C62 C61 121.04(17) . . ?
C63 C62 H62 119.48(10) . . ?
C14 C15 C10 118.46(17) . . ?
C19 C15 C10 121.64(16) . . ?
C19 C15 C14 119.87(17) . . ?
H35 C35 C34 107.75(9) . . ?
C37 C35 C34 111.52(18) . . ?
C37 C35 H35 107.75(11) . . ?
C36 C35 C34 111.80(16) . . ?
C36 C35 H35 107.75(12) . . ?
C36 C35 C37 110.08(16) . . ?
H12 C12 C11 119.14(11) . . ?
C13 C12 C11 121.71(18) . . ?
C13 C12 H12 119.14(12) . . ?
C31 C30 C29 118.38(18) . . ?
C38 C30 C29 121.79(16) . . ?
C38 C30 C31 119.81(18) . . ?
H17a C17 C16 109.5 . . ?
H17b C17 C16 109.5 . . ?
H17b C17 H17a 109.5 . . ?
H17c C17 C16 109.5 . . ?
H17c C17 H17a 109.5 . . ?
H17c C17 H17b 109.5 . . ?
C62 C63 C64 120.03(16) . . ?
H63 C63 C64 119.99(11) . . ?
H63 C63 C62 119.99(10) . . ?
H18a C18 C16 109.5 . . ?
H18b C18 C16 109.5 . . ?
H18b C18 H18a 109.5 . . ?
H18c C18 C16 109.5 . . ?
H18c C18 H18a 109.5 . . ?
H18c C18 H18b 109.5 . . ?
H43 C43 C42 119.22(10) . . ?
C44 C43 C42 121.56(17) . . ?
C44 C43 H43 119.22(10) . . ?
H71a C71 C69 109.5 . . ?
H71b C71 C69 109.5 . . ?
H71b C71 H71a 109.5 . . ?
H71c C71 C69 109.5 . . ?
H71c C71 H71a 109.5 . . ?
H71c C71 H71b 109.5 . . ?
H13 C13 C12 120.31(12) . . ?
C14 C13 C12 119.38(18) . . ?
C14 C13 H13 120.31(11) . . ?
C13 C14 C15 121.52(18) . . ?
H14 C14 C15 119.24(11) . . ?
H14 C14 C13 119.24(11) . . ?
H31 C31 C30 119.09(12) . . ?
C32 C31 C30 121.8(2) . . ?
C32 C31 H31 119.09(13) . . ?
C43 C44 C45 119.46(16) . . ?
H44 C44 C45 120.27(10) . . ?
H44 C44 C43 120.27(10) . . ?
H33 C33 C34 119.10(12) . . ?
C32 C33 C34 121.80(19) . . ?
C32 C33 H33 119.10(11) . . ?
H38 C38 C30 107.83(11) . . ?
C40 C38 C30 112.46(18) . . ?
C40 C38 H38 107.83(13) . . ?
C39 C38 C30 111.16(19) . . ?
C39 C38 H38 107.83(12) . . ?
C39 C38 C40 109.6(2) . . ?
H52a C52 C50 109.5 . . ?
H52b C52 C50 109.5 . . ?
H52b C52 H52a 109.5 . . ?
H52c C52 C50 109.5 . . ?
H52c C52 H52a 109.5 . . ?
H52c C52 H52b 109.5 . . ?
H67a C67 C66 109.5 . . ?
H67b C67 C66 109.5 . . ?
H67b C67 H67a 109.5 . . ?
H67c C67 C66 109.5 . . ?
H67c C67 H67a 109.5 . . ?
H67c C67 H67b 109.5 . . ?
H51a C51 C50 109.5 . . ?
H51b C51 C50 109.5 . . ?
H51b C51 H51a 109.5 . . ?
H51c C51 C50 109.5 . . ?
H51c C51 H51a 109.5 . . ?
H51c C51 H51b 109.5 . . ?
H59a C59 C56 109.5 . . ?
H59b C59 C56 109.5 . . ?
H59b C59 H59a 109.5 . . ?
H59c C59 C56 109.5 . . ?
H59c C59 H59a 109.5 . . ?
H59c C59 H59b 109.5 . . ?
H37a C37 C35 109.5 . . ?
H37b C37 C35 109.5 . . ?
H37b C37 H37a 109.5 . . ?
H37c C37 C35 109.5 . . ?
H37c C37 H37a 109.5 . . ?
H37c C37 H37b 109.5 . . ?
C33 C32 C31 119.42(18) . . ?
H32 C32 C31 120.29(12) . . ?
H32 C32 C33 120.29(11) . . ?
H68a C68 C66 109.5 . . ?
H68b C68 C66 109.5 . . ?
H68b C68 H68a 109.5 . . ?
H68c C68 C66 109.5 . . ?
H68c C68 H68a 109.5 . . ?
H68c C68 H68b 109.5 . . ?
H48a C48 C47 109.5 . . ?
H48b C48 C47 109.5 . . ?
H48b C48 H48a 109.5 . . ?
H48c C48 C47 109.5 . . ?
H48c C48 H48a 109.5 . . ?
H48c C48 H48b 109.5 . . ?
H36a C36 C35 109.5 . . ?
H36b C36 C35 109.5 . . ?
H36b C36 H36a 109.5 . . ?
H36c C36 C35 109.5 . . ?
H36c C36 H36a 109.5 . . ?
H36c C36 H36b 109.5 . . ?
H49a C49 C47 109.5 . . ?
H49b C49 C47 109.5 . . ?
H49b C49 H49a 109.5 . . ?
H49c C49 C47 109.5 . . ?
H49c C49 H49a 109.5 . . ?
H49c C49 H49b 109.5 . . ?
H40a C40 C38 109.5 . . ?
H40b C40 C38 109.5 . . ?
H40b C40 H40a 109.5 . . ?
H40c C40 C38 109.5 . . ?
H40c C40 H40a 109.5 . . ?
H40c C40 H40b 109.5 . . ?
H39a C39 C38 109.5 . . ?
H39b C39 C38 109.5 . . ?
H39b C39 H39a 109.5 . . ?
H39c C39 C38 109.5 . . ?
H39c C39 H39a 109.5 . . ?
H39c C39 H39b 109.5 . . ?
C6 C5 H5 119.50(11) . . ?
C4 C5 H5 119.50(10) . . ?
C4 C5 C6 120.99(17) . . ?
H6 C6 C5 119.85(11) . . ?
C1 C6 C5 120.30(17) . . ?
C1 C6 H6 119.85(10) . . ?
C6 C1 Al1 95.86(10) . . ?
H1 C1 Al1 113.35(5) . . ?
H1 C1 C6 113.35(10) . . ?
C2 C1 Al1 110.07(11) . . ?
C2 C1 C6 109.55(15) . . ?
C2 C1 H1 113.35(9) . . ?
C5 C4 Al2 103.90(11) . . ?
H4 C4 Al2 113.20(5) . . ?
H4 C4 C5 113.20(10) . . ?
C3 C4 Al2 102.68(11) . . ?
C3 C4 C5 109.79(15) . . ?
C3 C4 H4 113.20(9) . . ?
H2 C2 C1 119.15(10) . . ?
C3 C2 C1 121.70(16) . . ?
C3 C2 H2 119.15(10) . . ?
C7A C2 C1 131.2(11) . . ?
C7A C2 H2 14.9(12) . . ?
C7A C2 C3 106.4(11) . . ?
C2 C3 C4 119.40(16) . . ?
H3 C3 C4 120.30(9) . . ?
H3 C3 C2 120.30(10) . . ?
C7 C3 C4 119.30(16) . . ?
C7 C3 C2 121.29(17) . . ?
C7 C3 H3 1.13(11) . . ?
H7a C7 C3 109.5 . . ?
H7b C7 C3 109.5 . . ?
H7b C7 H7a 109.5 . . ?
H7c C7 C3 109.5 . . ?
H7c C7 H7a 109.5 . . ?
H7c C7 H7b 109.5 . . ?
C23 C22 C8 125.9(8) . . ?
C27 C22 C8 114.8(7) . . ?
C27 C22 C23 119.1(9) . . ?
H23 C23 C22 119.9(6) . . ?
C24 C23 C22 120.1(6) . . ?
C24 C23 H23 119.9(3) . . ?
H27 C27 C22 120.0(5) . . ?
C26 C27 C22 119.9(7) . . ?
C26 C27 H27 120.0(4) . . ?
H26 C26 C27 119.2(4) . . ?
C25 C26 C27 121.6(6) . . ?
C25 C26 H26 119.2(4) . . ?
H24 C24 C23 119.9(3) . . ?
C25 C24 C23 120.3(5) . . ?
C25 C24 H24 119.9(3) . . ?
C24 C25 C26 118.9(5) . . ?
C28 C25 C26 122.4(6) . . ?
C28 C25 C24 118.7(5) . . ?
H28a C28 C25 109.5 . . ?
H28b C28 C25 109.5 . . ?
H28b C28 H28a 109.5 . . ?
H28c C28 C25 109.5 . . ?
H28c C28 H28a 109.5 . . ?
H28c C28 H28b 109.5 . . ?
C23A C22A C8 116.0(11) . . ?
C27A C22A C8 124.7(11) . . ?
C27A C22A C23A 119.4(13) . . ?
H23A C23A C22A 119.6(8) . . ?
C24A C23A C22A 120.9(10) . . ?
C24A C23A H23A 119.6(5) . . ?
H24A C24A C23A 119.7(5) . . ?
C25A C24A C23A 120.6(8) . . ?
C25A C24A H24A 119.7(6) . . ?
C26A C25A C24A 117.6(9) . . ?
C28A C25A C24A 120.6(10) . . ?
C28A C25A C26A 121.8(10) . . ?
H26A C26A C25A 118.6(6) . . ?
C27A C26A C25A 122.8(9) . . ?
C27A C26A H26A 118.6(5) . . ?
C26A C27A C22A 118.8(10) . . ?
H27A C27A C22A 120.6(8) . . ?
H27A C27A C26A 120.6(5) . . ?
H28d C28A C25A 109.5 . . ?
H28e C28A C25A 109.5 . . ?
H28e C28A H28d 109.5 . . ?
H28f C28A C25A 109.5 . . ?
H28f C28A H28d 109.5 . . ?
H28f C28A H28e 109.5 . . ?
H19 C19 C15 106.80(10) . . ?
C20 C19 C15 112.95(19) . . ?
C20 C19 H19 106.80(18) . . ?
C21 C19 C15 113.9(2) . . ?
C21 C19 H19 106.80(18) . . ?
C21 C19 C20 109.2(2) . . ?
H20a C20 C19 109.5 . . ?
H20b C20 C19 109.5 . . ?
H20b C20 H20a 109.5 . . ?
H20c C20 C19 109.5 . . ?
H20c C20 H20a 109.5 . . ?
H20c C20 H20b 109.5 . . ?
H21a C21 C19 109.5 . . ?
H21b C21 C19 109.5 . . ?
H21b C21 H21a 109.5 . . ?
H21c C21 C19 109.5 . . ?
H21c C21 H21a 109.5 . . ?
H21c C21 H21b 109.5 . . ?
H7Aa C7A C2 109.5 . . ?
H7Ab C7A C2 109.5 . . ?
H7Ab C7A H7Aa 109.5 . . ?
H7Ac C7A C2 109.5 . . ?
H7Ac C7A H7Aa 109.5 . . ?
H7Ac C7A H7Ab 109.5 . . ?

loop_
_geom_bond_atom_site_label_1
_geom_bond_atom_site_label_2
_geom_bond_distance
_geom_bond_site_symmetry_2
_geom_bond_publ_flag
Al2 Al1 2.5521(6) . ?
Al2 N3 1.9441(13) . ?
Al2 N4 1.9510(13) . ?
Al2 C4 2.0209(17) . ?
Al1 N1 1.9485(14) . ?
Al1 N2 1.9445(14) . ?
Al1 C1 2.0160(17) . ?
N3 C9 1.3449(18) . ?
N3 C41 1.4257(18) . ?
N4 C60 1.4309(18) . ?
N4 C9 1.3360(19) . ?
N1 C10 1.426(2) . ?
N1 C8 1.340(2) . ?
N2 C8 1.341(2) . ?
N2 C29 1.431(2) . ?
C53 C58 1.400(2) . ?
C53 C9 1.477(2) . ?
C53 C54 1.393(2) . ?
C58 H58 0.9500 . ?
C58 C57 1.378(2) . ?
C60 C65 1.401(2) . ?
C60 C61 1.400(2) . ?
C41 C46 1.410(2) . ?
C41 C42 1.405(2) . ?
C54 H54 0.9500 . ?
C54 C55 1.381(2) . ?
C57 H57 0.9500 . ?
C57 C56 1.389(2) . ?
C65 C69 1.515(2) . ?
C65 C64 1.401(2) . ?
C10 C11 1.398(2) . ?
C10 C15 1.410(2) . ?
C46 C50 1.519(2) . ?
C46 C45 1.392(2) . ?
C61 C66 1.521(3) . ?
C61 C62 1.398(2) . ?
C8 C22 1.522(12) . ?
C8 C22A 1.463(17) . ?
C56 C55 1.388(2) . ?
C56 C59 1.502(2) . ?
C16 H16 1.0000 . ?
C16 C11 1.522(2) . ?
C16 C17 1.527(2) . ?
C16 C18 1.530(2) . ?
C50 H50 1.0000 . ?
C50 C52 1.522(3) . ?
C50 C51 1.532(2) . ?
C29 C34 1.405(2) . ?
C29 C30 1.407(3) . ?
C55 H55 0.9500 . ?
C69 H69 1.0000 . ?
C69 C70 1.533(2) . ?
C69 C71 1.531(2) . ?
C11 C12 1.397(2) . ?
C42 C47 1.516(2) . ?
C42 C43 1.392(2) . ?
C47 H47 1.0000 . ?
C47 C48 1.523(3) . ?
C47 C49 1.518(3) . ?
C45 H45 0.9500 . ?
C45 C44 1.382(3) . ?
C34 C35 1.519(3) . ?
C34 C33 1.398(3) . ?
C70 H70a 0.9800 . ?
C70 H70b 0.9800 . ?
C70 H70c 0.9800 . ?
C64 H64 0.9500 . ?
C64 C63 1.372(3) . ?
C66 H66 1.0000 . ?
C66 C67 1.524(3) . ?
C66 C68 1.524(3) . ?
C62 H62 0.9500 . ?
C62 C63 1.374(3) . ?
C15 C14 1.387(3) . ?
C15 C19 1.518(3) . ?
C35 H35 1.0000 . ?
C35 C37 1.535(3) . ?
C35 C36 1.532(3) . ?
C12 H12 0.9500 . ?
C12 C13 1.380(3) . ?
C30 C31 1.395(3) . ?
C30 C38 1.509(3) . ?
C17 H17a 0.9800 . ?
C17 H17b 0.9800 . ?
C17 H17c 0.9800 . ?
C63 H63 0.9500 . ?
C18 H18a 0.9800 . ?
C18 H18b 0.9800 . ?
C18 H18c 0.9800 . ?
C43 H43 0.9500 . ?
C43 C44 1.373(3) . ?
C71 H71a 0.9800 . ?
C71 H71b 0.9800 . ?
C71 H71c 0.9800 . ?
C13 H13 0.9500 . ?
C13 C14 1.377(3) . ?
C14 H14 0.9500 . ?
C31 H31 0.9500 . ?
C31 C32 1.367(3) . ?
C44 H44 0.9500 . ?
C33 H33 0.9500 . ?
C33 C32 1.371(3) . ?
C38 H38 1.0000 . ?
C38 C40 1.527(3) . ?
C38 C39 1.523(4) . ?
C52 H52a 0.9800 . ?
C52 H52b 0.9800 . ?
C52 H52c 0.9800 . ?
C67 H67a 0.9800 . ?
C67 H67b 0.9800 . ?
C67 H67c 0.9800 . ?
C51 H51a 0.9800 . ?
C51 H51b 0.9800 . ?
C51 H51c 0.9800 . ?
C59 H59a 0.9800 . ?
C59 H59b 0.9800 . ?
C59 H59c 0.9800 . ?
C37 H37a 0.9800 . ?
C37 H37b 0.9800 . ?
C37 H37c 0.9800 . ?
C32 H32 0.9500 . ?
C68 H68a 0.9800 . ?
C68 H68b 0.9800 . ?
C68 H68c 0.9800 . ?
C48 H48a 0.9800 . ?
C48 H48b 0.9800 . ?
C48 H48c 0.9800 . ?
C36 H36a 0.9800 . ?
C36 H36b 0.9800 . ?
C36 H36c 0.9800 . ?
C49 H49a 0.9800 . ?
C49 H49b 0.9800 . ?
C49 H49c 0.9800 . ?
C40 H40a 0.9800 . ?
C40 H40b 0.9800 . ?
C40 H40c 0.9800 . ?
C39 H39a 0.9800 . ?
C39 H39b 0.9800 . ?
C39 H39c 0.9800 . ?
C5 H5 0.9500 . ?
C5 C6 1.322(3) . ?
C5 C4 1.499(3) . ?
C6 H6 0.9500 . ?
C6 C1 1.500(3) . ?
C1 H1 1.0000 . ?
C1 C2 1.499(2) . ?
C4 H4 1.0000 . ?
C4 C3 1.510(2) . ?
C2 H2 0.9500 . ?
C2 C3 1.321(2) . ?
C2 C7A 1.316(17) . ?
C3 H3 0.9500 . ?
C3 C7 1.502(3) . ?
C7 H7a 0.9800 . ?
C7 H7b 0.9800 . ?
C7 H7c 0.9800 . ?
C22 C23 1.395(9) . ?
C22 C27 1.388(10) . ?
C23 H23 0.9500 . ?
C23 C24 1.394(10) . ?
C27 H27 0.9500 . ?
C27 C26 1.400(11) . ?
C26 H26 0.9500 . ?
C26 C25 1.355(10) . ?
C24 H24 0.9500 . ?
C24 C25 1.408(8) . ?
C25 C28 1.518(6) . ?
C28 H28a 0.9800 . ?
C28 H28b 0.9800 . ?
C28 H28c 0.9800 . ?
C22A C23A 1.372(13) . ?
C22A C27A 1.392(12) . ?
C23A H23A 0.9500 . ?
C23A C24A 1.399(13) . ?
C24A H24A 0.9500 . ?
C24A C25A 1.397(13) . ?
C25A C26A 1.366(13) . ?
C25A C28A 1.520(11) . ?
C26A H26A 0.9500 . ?
C26A C27A 1.403(16) . ?
C27A H27A 0.9500 . ?
C28A H28d 0.9800 . ?
C28A H28e 0.9800 . ?
C28A H28f 0.9800 . ?
C19 H19 1.0000 . ?
C19 C20 1.497(3) . ?
C19 C21 1.486(3) . ?
C20 H20a 0.9800 . ?
C20 H20b 0.9800 . ?
C20 H20c 0.9800 . ?
C21 H21a 0.9800 . ?
C21 H21b 0.9800 . ?
C21 H21c 0.9800 . ?
C7A H7Aa 0.9800 . ?
C7A H7Ab 0.9800 . ?
C7A H7Ac 0.9800 . ?

loop_
_geom_torsion_atom_site_label_1
_geom_torsion_atom_site_label_2
_geom_torsion_atom_site_label_3
_geom_torsion_atom_site_label_4
_geom_torsion
_geom_torsion_site_symmetry_1
_geom_torsion_site_symmetry_2
_geom_torsion_site_symmetry_3
_geom_torsion_site_symmetry_4
_geom_torsion_publ_flag
Al2 N3 C9 N4 -4.26(9) . . . . ?
Al2 N3 C9 C53 171.75(7) . . . . ?
Al2 N3 C41 C46 98.91(16) . . . . ?
Al2 N3 C41 C42 -75.51(17) . . . . ?
Al2 N4 C60 C65 100.43(18) . . . . ?
Al2 N4 C60 C61 -78.74(18) . . . . ?
Al2 N4 C9 N3 4.24(9) . . . . ?
Al2 N4 C9 C53 -171.70(7) . . . . ?
Al2 C4 C5 C6 -76.35(13) . . . . ?
Al2 C4 C3 C2 76.57(13) . . . . ?
Al2 C4 C3 C7 -102.82(13) . . . . ?
Al1 N1 C10 C11 92.79(18) . . . . ?
Al1 N1 C10 C15 -84.97(18) . . . . ?
Al1 N1 C8 N2 3.37(10) . . . . ?
Al1 N1 C8 C22 -177.4(6) . . . . ?
Al1 N1 C8 C22A -162.9(9) . . . . ?
Al1 N2 C8 N1 -3.38(10) . . . . ?
Al1 N2 C8 C22 177.5(6) . . . . ?
Al1 N2 C8 C22A 165.3(8) . . . . ?
Al1 N2 C29 C34 84.59(18) . . . . ?
Al1 N2 C29 C30 -90.18(18) . . . . ?
Al1 C1 C6 C5 80.76(12) . . . . ?
Al1 C1 C2 C3 -71.89(14) . . . . ?
Al1 C1 C2 C7A 118.9(17) . . . . ?
N3 C9 N4 C60 178.04(11) . . . . ?
N3 C9 C53 C58 145.21(15) . . . . ?
N3 C9 C53 C54 -38.45(17) . . . . ?
N3 C41 C46 C50 0.22(18) . . . . ?
N3 C41 C46 C45 -175.63(15) . . . . ?
N3 C41 C42 C47 -3.84(17) . . . . ?
N3 C41 C42 C43 174.97(15) . . . . ?
N4 C60 C65 C69 -3.54(17) . . . . ?
N4 C60 C65 C64 177.47(15) . . . . ?
N4 C60 C61 C66 1.59(17) . . . . ?
N4 C60 C61 C62 -177.55(14) . . . . ?
N4 C9 C53 C58 -39.44(17) . . . . ?
N4 C9 C53 C54 136.90(15) . . . . ?
N1 C10 C11 C16 1.90(18) . . . . ?
N1 C10 C11 C12 -178.61(16) . . . . ?
N1 C10 C15 C14 177.74(15) . . . . ?
N1 C10 C15 C19 -4.26(18) . . . . ?
N1 C8 N2 C29 154.81(12) . . . . ?
N1 C8 C22 C23 -31.4(5) . . . . ?
N1 C8 C22 C27 143.8(8) . . . . ?
N1 C8 C22A C23A -44.7(7) . . . . ?
N1 C8 C22A C27A 133.6(12) . . . . ?
N2 C8 C22 C23 147.7(9) . . . . ?
N2 C8 C22 C27 -37.2(5) . . . . ?
N2 C8 C22A C23A 149.9(11) . . . . ?
N2 C8 C22A C27A -31.8(7) . . . . ?
N2 C29 C34 C35 2.7(2) . . . . ?
N2 C29 C34 C33 -176.24(17) . . . . ?
N2 C29 C30 C31 174.88(18) . . . . ?
N2 C29 C30 C38 -3.7(2) . . . . ?
C53 C58 C57 C56 -1.59(18) . . . . ?
C53 C54 C55 C56 -1.07(19) . . . . ?
C58 C57 C56 C55 1.69(19) . . . . ?
C58 C57 C56 C59 -177.67(17) . . . . ?
C60 C65 C69 C70 123.90(17) . . . . ?
C60 C65 C69 C71 -112.73(17) . . . . ?
C60 C65 C64 C63 0.84(19) . . . . ?
C60 C61 C66 C67 -103.28(18) . . . . ?
C60 C61 C66 C68 132.70(18) . . . . ?
C60 C61 C62 C63 -0.58(19) . . . . ?
C41 C46 C50 C52 -110.56(18) . . . . ?
C41 C46 C50 C51 126.00(17) . . . . ?
C41 C46 C45 C44 1.1(2) . . . . ?
C41 C42 C47 C48 -124.41(19) . . . . ?
C41 C42 C47 C49 111.02(19) . . . . ?
C41 C42 C43 C44 0.6(2) . . . . ?
C54 C55 C56 C57 -0.4(2) . . . . ?
C54 C55 C56 C59 179.00(17) . . . . ?
C65 C64 C63 C62 1.8(2) . . . . ?
C10 C11 C16 C17 -119.36(17) . . . . ?
C10 C11 C16 C18 117.12(17) . . . . ?
C10 C11 C12 C13 1.0(2) . . . . ?
C10 C15 C14 C13 1.0(2) . . . . ?
C10 C15 C19 C20 -113.8(2) . . . . ?
C10 C15 C19 C21 121.0(2) . . . . ?
C46 C45 C44 C43 0.0(2) . . . . ?
C61 C62 C63 C64 -1.9(2) . . . . ?
C8 C22 C23 C24 176.2(10) . . . . ?
C8 C22 C27 C26 -177.0(8) . . . . ?
C8 C22A C23A C24A 177.6(11) . . . . ?
C8 C22A C27A C26A -175.3(14) . . . . ?
C16 C11 C12 C13 -179.50(17) . . . . ?
C29 C34 C35 C37 -122.09(19) . . . . ?
C29 C34 C35 C36 114.19(19) . . . . ?
C29 C34 C33 C32 1.5(2) . . . . ?
C29 C30 C31 C32 1.5(2) . . . . ?
C29 C30 C38 C40 -127.4(2) . . . . ?
C29 C30 C38 C39 109.3(2) . . . . ?
C11 C12 C13 C14 -0.1(2) . . . . ?
C42 C43 C44 C45 -0.9(2) . . . . ?
C34 C33 C32 C31 0.0(2) . . . . ?
C15 C14 C13 C12 -1.0(2) . . . . ?
C30 C31 C32 C33 -1.6(3) . . . . ?
C5 C6 C1 C2 -32.97(18) . . . . ?
C5 C4 C3 C2 -33.46(17) . . . . ?
C5 C4 C3 C7 147.15(16) . . . . ?
C6 C1 C2 C3 32.30(17) . . . . ?
C6 C1 C2 C7A -137.0(17) . . . . ?
C1 C2 C3 C4 1.0(2) . . . . ?
C1 C2 C3 C7 -179.64(18) . . . . ?
C4 C3 C2 C7A 172.6(13) . . . . ?
C22 C23 C24 C25 -0.6(12) . . . . ?
C22 C27 C26 C25 1.1(12) . . . . ?
C23 C24 C25 C26 0.2(9) . . . . ?
C23 C24 C25 C28 -180.0(6) . . . . ?
C27 C26 C25 C24 -0.5(10) . . . . ?
C27 C26 C25 C28 179.7(6) . . . . ?
C22A C23A C24A C25A -0.9(17) . . . . ?
C22A C27A C26A C25A -3.7(18) . . . . ?
C23A C24A C25A C26A 0.2(12) . . . . ?
C23A C24A C25A C28A -179.8(10) . . . . ?
C24A C25A C26A C27A 2.1(15) . . . . ?

loop_
_restr_equal_distance_atom_site_label_1
_restr_equal_distance_atom_site_label_2
_restr_equal_distance_site_symmetry_2
_restr_equal_distance_class_id
C8 C22 1 2
C8 C23 1 10
C8 C27 1 11
C8 C22A 1 2
C8 C23A 1 10
C8 C27A 1 11
C5 C6 1 1
C2 C3 1 1
C7 C3 1 22
C22 C23 1 3
C22 C27 1 4
C22 C26 1 12
C22 C24 1 13
C23 C27 1 14
C23 C24 1 5
C23 C25 1 15
C27 C26 1 6
C27 C25 1 16
C26 C24 1 17
C26 C25 1 7
C26 C28 1 18
C24 C25 1 8
C24 C28 1 19
C25 C28 1 9
C22A C23A 1 3
C22A C24A 1 13
C22A C26A 1 12
C22A C27A 1 21
C22A C27A 1 4
C23A C24A 1 5
C23A C24A 1 20
C23A C25A 1 15
C23A C27A 1 14
C24A C23A 1 21
C24A C25A 1 8
C24A C28A 1 19
C25A C26A 1 20
C25A C28A 1 9
C26A C24A 1 17
C26A C25A 1 21
C26A C25A 1 7
C26A C28A 1 18
C27A C22A 1 20
C27A C25A 1 16
C27A C26A 1 6
C7A C2 1 22

loop_
_restr_equal_distance_class_class_id
_restr_equal_distance_class_target_weight_param
_restr_equal_distance_class_average
_restr_equal_distance_class_esd
_restr_equal_distance_class_diff_max
1 0.0400 1.3216 0.0005 0.0005
2 0.0200 1.4925 0.0294 0.0294
3 0.0200 1.3835 0.0113 0.0113
4 0.0200 1.3901 0.0020 0.0020
5 0.0200 1.3966 0.0027 0.0027
6 0.0200 1.4015 0.0011 0.0011
7 0.0200 1.3604 0.0052 0.0052
8 0.0200 1.4027 0.0056 0.0056
9 0.0200 1.5187 0.0009 0.0009
10 0.0400 2.5013 0.0968 0.0968
11 0.0400 2.4907 0.0382 0.0382
12 0.0400 2.4096 0.0045 0.0045
13 0.0400 2.4136 0.0029 0.0029
14 0.0400 2.3929 0.0067 0.0067
15 0.0400 2.4295 0.0009 0.0009
16 0.0400 2.4181 0.0122 0.0122
17 0.0400 2.3714 0.0085 0.0085
18 0.0400 2.5204 0.0019 0.0019
19 0.0400 2.5265 0.0079 0.0079
20 0.0400 1.3857 0.0145 0.0201
21 0.0200 1.3857 0.0145 0.0201
22 0.0200 1.4092 0.0929 0.0929

loop_
_restr_U_similar_atom_site_label_1
_restr_U_similar_atom_site_label_2
_restr_U_similar_weight_param
C5 C6 0.0400
C2 C3 0.0400

loop_
_smtbx_masks_void_nr
_smtbx_masks_void_average_x
_smtbx_masks_void_average_y
_smtbx_masks_void_average_z
_smtbx_masks_void_volume
_smtbx_masks_void_count_electrons
_smtbx_masks_void_content
1 0.000 0.500 1.000 708.2 120.0 '0.5 hexane'
2 0.500 0.000 0.500 708.2 120.0 '0.5 hexane'
